data_2006546
loop_
_publ_author_name
'Piacenza, Guy'
'Beguet, Christelle'
'Wimmer, Eric'
'Gallo, Roger'
'Giorgi, Michel'

_publ_section_title
;
 2,4,6,8-Tetraazabicyclo[3.3.1]nonane-3,7-dione and
 2,4,6,8-Tetraacetyl-2,4,6,8-tetraazabicyclo[3.3.1]nonane-3,7-dione
;
_journal_issue 10
_journal_name_full 'Acta Crystallographica Section C'
_journal_page_first 1459
_journal_page_last 1462
_journal_paper_doi 10.1107/S0108270197006495
_journal_volume 53
_journal_year 1997
_chemical_formula_sum 'C13 H16 N4 O6'
_chemical_formula_weight 324.30
_space_group_crystal_system monoclinic
_space_group_IT_number 14
_space_group_name_Hall '-P 2ybc'
_space_group_name_H-M_alt 'P 1 21/c 1'
_atom_type_scat_source IntTabIV
_cell_angle_alpha 90.00(2)
_cell_angle_beta 99.63(2)
_cell_angle_gamma 90.00(2)
_cell_formula_units_Z 4
_cell_length_a 8.979(2)
_cell_length_b 16.265(6)
_cell_length_c 10.3420(10)
_cell_measurement_reflns_used 25
_cell_measurement_temperature 294
_cell_measurement_theta_max 16
_cell_measurement_theta_min 12
_cell_volume 1489.1(7)
_computing_cell_refinement 'CAD4 Software'
_computing_data_collection 'CAD4 Software (Enraf-Nonius, 1989)'
_computing_data_reduction 'BEGIN SDP (Frenz, 1985)'
_computing_molecular_graphics 'ORTEPII (Johnson, 1976)'
_computing_publication_material 'CIF VAX in MolEN (Fair, 1990)'
_computing_structure_refinement 'LSFM SDP (Frenz, 1985)'
_computing_structure_solution 'direct methods (MULTAN80; Main et al., 1980)'
_diffrn_ambient_temperature 294
_diffrn_measurement_device Enraf_Nonius_CAD4
_diffrn_measurement_method \w/2\q
_diffrn_radiation_type MoK\a
_diffrn_radiation_wavelength 0.71073
_diffrn_reflns_av_R_equivalents 0.024
_diffrn_reflns_limit_h_max 10
_diffrn_reflns_limit_h_min -10
_diffrn_reflns_limit_k_max 18
_diffrn_reflns_limit_k_min 0
_diffrn_reflns_limit_l_max 11
_diffrn_reflns_limit_l_min 0
_diffrn_reflns_number 2570
_diffrn_reflns_theta_max 24
_diffrn_reflns_theta_min 2
_diffrn_standards_decay_% 0.32
_diffrn_standards_interval_time 60
_diffrn_standards_number 2
_exptl_absorpt_coefficient_mu 0.109
_exptl_absorpt_correction_type none
_exptl_crystal_colour colourless
_exptl_crystal_density_diffrn 1.45
_exptl_crystal_density_method none
_exptl_crystal_description cubic
_exptl_crystal_F_000 680
_exptl_crystal_size_max 0.40
_exptl_crystal_size_mid 0.40
_exptl_crystal_size_min 0.40
_refine_diff_density_max 0.272
_refine_diff_density_min -0.192
_refine_ls_extinction_method none
_refine_ls_goodness_of_fit_obs 2.165
_refine_ls_hydrogen_treatment noref
_refine_ls_matrix_type full
_refine_ls_number_parameters 208
_refine_ls_number_reflns 2058
_refine_ls_number_restraints 0
_refine_ls_R_factor_all 0.071
_refine_ls_R_factor_obs .047
_refine_ls_shift/esd_max 0.000
_refine_ls_structure_factor_coef F
_refine_ls_weighting_details 'w = 4Fo^2^/[\s^2^(Fo^2^) + 0.0016Fo^4^]'
_refine_ls_weighting_scheme calc
_refine_ls_wR_factor_obs .062
_reflns_number_observed 2058
_reflns_number_total 2321
_reflns_observed_criterion >0.5\s(I)
_cod_data_source_file ab1467.cif
_cod_data_source_block II
_cod_depositor_comments
;
 Updating space group information and adding the symmetry operation list.

 Antanas Vaitkus,
 2018-06-15

The following automatic conversions were performed:

'_refine_ls_weighting_scheme' value '4Fo^2^/[\s^2^(Fo^2^) +
0.0016Fo^4^]' was changed to 'calc'. New tag
'_refine_ls_weighting_details' was created. The value of the new tag
was set to 'w = 4Fo^2^/[\s^2^(Fo^2^) + 0.0016Fo^4^]'.

Automatic conversion script
Id: cif_fix_values 3143 2015-03-26 13:38:13Z robertas 
;
_cod_original_cell_volume 1489.0(10)
_cod_original_sg_symbol_H-M 'P 21/c'
_cod_database_code 2006546
_cod_database_fobs_code 2006546

loop_
_space_group_symop_id
_space_group_symop_operation_xyz
1 x,y,z
2 -x,y+1/2,-z+1/2
3 -x,-y,-z
4 x,-y+1/2,z+1/2

loop_
_atom_site_aniso_label
_atom_site_aniso_U_11
_atom_site_aniso_U_22
_atom_site_aniso_U_33
_atom_site_aniso_U_12
_atom_site_aniso_U_13
_atom_site_aniso_U_23
N1 .0297(7) .0403(9) .0359(8) .0013(7) .0069(6) .0021(8)
O1 .0405(7) .0495(8) .0620(8) .0082(7) .0181(6) -.0002(7)
N2 .0346(8) .0353(8) .0395(8) .0014(7) .0077(7) -.0002(7)
O2 .0680(10) .0600(10) .0740(10) -.0083(9) -.0201(9) -.0136(9)
N3 .0279(7) .0418(9) .0324(8) .0017(7) .0034(6) -.0017(7)
C1 .0319(9) .0410(10) .0383(9) -.0002(9) .0100(8) .0012(9)
C2 .0339(9) .0380(10) .0342(9) .0054(8) .0066(8) .0044(8)
O3 .0637(9) .0650(10) .0492(8) -.0030(8) .0032(7) -.0211(8)
C3 .0450(10) .0430(10) .0490(10) .0010(10) .0020(10) .0000(10)
N4 .0376(8) .0378(9) .0332(8) .0013(7) .0027(7) -.0036(7)
O4 .0660(10) .0478(9) .0790(10) -.0148(8) .0178(8) .0003(8)
C4 .0330(10) .0490(10) .0500(10) -.0025(9) .0031(9) .0010(10)
C5 .0331(9) .0440(10) .0309(9) .0046(9) .0035(8) .0000(9)
O5 .0750(10) .0469(9) .0620(10) .0170(8) -.0187(9) .0038(8)
O6 .0481(8) .0680(10) .0920(10) -.0200(8) .0177(8) -.0219(9)
C6 .0320(10) .0580(10) .0440(10) .0010(10) .0004(9) -.0080(10)
C7 .0380(10) .0480(10) .0314(9) .0030(9) .0096(8) .0055(9)
C8 .0370(10) .0440(10) .0350(10) .0064(9) .0055(8) .0001(9)
C9 .078(2) .062(2) .074(2) -.0020(10) .0170(10) -.0270(10)
C10 .0520(10) .084(2) .0370(10) .0020(10) -.0060(10) .0010(10)
C11 .0480(10) .0470(10) .0480(10) .0020(10) .0074(9) -.0100(10)
C12 .0430(10) .068(2) .0650(10) -.0050(10) .0240(10) .0070(10)
C13 .132(3) .0420(10) .089(2) -.013(2) -.010(2) .0010(10)

loop_
_atom_site_label
_atom_site_fract_x
_atom_site_fract_y
_atom_site_fract_z
_atom_site_U_iso_or_equiv
_atom_site_thermal_displace_type
_atom_site_calc_flag
N1 .4298(2) .13760(10) .94520(10) .0351(4) Uani ?
O1 .5021(2) .02210(10) .84610(10) .0496(4) Uani ?
N2 .2565(2) .03230(10) .8739(2) .0363(4) Uani ?
O2 -.0372(2) .05060(10) .7141(2) .0711(5) Uani ?
N3 .0881(2) .14790(10) .84070(10) .0342(4) Uani ?
C1 .1441(2) .07970(10) .9298(2) .0365(5) Uani ?
C2 .4027(2) .06090(10) .8835(2) .0353(5) Uani ?
O3 .3272(2) .32570(10) 1.1400(2) .0599(5) Uani ?
C3 .2185(2) -.05150(10) .8410(2) .0462(6) Uani ?
N4 .2483(2) .24320(10) .96660(10) .0366(4) Uani ?
O4 .1306(2) -.08590(10) .8980(2) .0638(5) Uani ?
C4 .5527(2) .18810(10) .9288(2) .0442(6) Uani ?
C5 .3305(2) .17290(10) 1.0321(2) .0363(5) Uani ?
O5 .0538(2) .28630(10) .8128(2) .0648(5) Uani ?
O6 .5688(2) .25130(10) .9907(2) .0688(5) Uani ?
C6 -.0088(2) .12310(10) .7257(2) .0456(6) Uani ?
C7 .2176(2) .11110(10) 1.0611(2) .0385(5) Uani ?
C8 .1257(2) .23030(10) .8680(2) .0389(5) Uani ?
C9 .2832(3) -.0911(2) .7340(3) .0706(8) Uani ?
C10 -.0702(3) .1832(2) .6203(2) .0593(7) Uani ?
C11 .2817(3) .32230(10) 1.0244(2) .0477(6) Uani ?
C12 .6553(3) .1658(2) .8350(2) .0569(7) Uani ?
C13 .2667(4) .3964(2) .9386(3) .0910(10) Uani ?
H71 .2687 .0643 1.1185 .0489 Uiso calc
H72 .1390 .1382 1.1095 .0489 Uiso calc
H51 .3974 .1896 1.1176 .0449 Uiso calc
H11 .0539 .0438 .9404 .0459 Uiso calc
H91 .2459 -.1501 .7218 .0915 Uiso calc
H92 .2499 -.0592 .6482 .0915 Uiso calc
H93 .3982 -.0905 .7557 .0915 Uiso calc
H101 -.1372 .1523 .5459 .0754 Uiso calc
H102 -.1324 .2262 .6580 .0754 Uiso calc
H103 .0168 .2102 .5849 .0754 Uiso calc
H131 .2936 .4475 .9946 .1084 Uiso calc
H132 .3368 .3909 .8719 .1084 Uiso calc
H133 .1573 .4010 .8914 .1084 Uiso calc
H121 .7375 .2089 .8361 .0707 Uiso calc
H122 .7048 .1098 .8608 .0707 Uiso calc
H123 .5947 .1611 .7421 .0707 Uiso calc

loop_
_geom_angle_atom_site_label_1
_geom_angle_atom_site_label_2
_geom_angle_atom_site_label_3
_geom_angle
_geom_angle_publ_flag
C2 N1 C4 122.9(2) no
C2 N1 C5 122.9(2) no
C4 N1 C5 114.2(2) no
C1 N2 C2 120.3(2) yes
C1 N2 C3 116.3(2) yes
C2 N2 C3 121.6(2) yes
C1 N3 C6 114.2(2) no
C1 N3 C8 123.20(10) no
C6 N3 C8 122.6(2) no
N2 C1 N3 109.6(2) yes
N2 C1 C7 108.00(10) yes
N3 C1 C7 111.3(2) no
N1 C2 O1 121.9(2) no
N1 C2 N2 115.0(2) yes
O1 C2 N2 123.0(2) yes
N2 C3 O4 118.5(2) yes
N2 C3 C9 118.9(2) yes
O4 C3 C9 122.5(2) yes
C5 N4 C8 120.0(2) no
C5 N4 C11 117.10(10) no
C8 N4 C11 121.9(2) no
N1 C4 O6 117.4(2) no
N1 C4 C12 121.2(2) no
O6 C4 C12 121.4(2) no
N1 C5 N4 109.2(2) no
N1 C5 C7 111.1(2) no
N4 C5 C7 108.2(2) no
O2 C6 N3 116.9(2) no
O2 C6 C10 121.3(2) no
N3 C6 C10 121.8(2) no
C1 C7 C5 105.0(2) yes
N3 C8 N4 115.4(2) no
N3 C8 O5 122.4(2) no
N4 C8 O5 122.1(2) no
O3 C11 N4 118.1(2) no
O3 C11 C13 122.6(2) no
N4 C11 C13 119.2(2) no

loop_
_geom_bond_atom_site_label_1
_geom_bond_atom_site_label_2
_geom_bond_distance
_geom_bond_publ_flag
N1 C2 1.404(3) no
N1 C4 1.408(3) no
N1 C5 1.483(3) no
O1 C2 1.208(3) yes
N2 C1 1.464(3) yes
N2 C2 1.381(2) yes
N2 C3 1.432(3) yes
O2 C6 1.208(3) no
N3 C1 1.475(2) no
N3 C6 1.410(2) no
N3 C8 1.400(3) no
C1 C7 1.497(3) yes
O3 C11 1.199(3) no
C3 O4 1.200(3) yes
C3 C9 1.480(4) yes
N4 C5 1.465(2) no
N4 C8 1.385(2) no
N4 C11 1.429(3) no
C4 O6 1.206(3) no
C4 C12 1.491(3) no
C5 C7 1.492(3) no
O5 C8 1.204(3) no
C6 C10 1.499(3) no
C11 C13 1.490(4) no
